data_2211509
loop_
_publ_author_name
'Deng, Zhao-Peng'
'Gao, Shan'
'Ng, Seik Weng'

_publ_section_title
;Bis(\m-4-formylbenzoato)-\k^3^<i>O</i>,<i>O</i>':<i>O</i>';\k^3^<i>O</i>:<i>O</i>,<i>O</i>'-bis[(4-formylbenzoato-\k^2^<i>O</i>,<i>O</i>')(imidazole-\k<i>N</i>)cadmium(II)]
 dihydrate
;
_journal_coeditor_code LH2237
_journal_issue 12
_journal_name_full 'Acta Crystallographica Section E'
_journal_page_first m3249
_journal_page_last m3250
_journal_paper_doi 10.1107/S1600536806046241
_journal_volume 62
_journal_year 2006
_chemical_formula_iupac '[Cd2 (C8 H5 O3)4 (C3 H4 N2)4], 2H2 O'
_chemical_formula_moiety 'C44 H36 Cd2 N8 O12, 2H2 O'
_chemical_formula_sum 'C44 H40 Cd2 N8 O14'
_chemical_formula_weight 1129.64
_chemical_name_systematic
;
Bis(\m-4-formylbenzoato)-\k^3^O,O':O';\k^3^O:O,O'-bis[(4-formylbenzoato-
\k^2^O,O')(imidazole-\kN)cadmium(II)] dihydrate
;
_space_group_IT_number 14
_symmetry_cell_setting monoclinic
_symmetry_space_group_name_Hall '-P 2ybc'
_symmetry_space_group_name_H-M 'P 1 21/c 1'
_atom_sites_solution_hydrogens geom
_atom_sites_solution_primary direct
_atom_sites_solution_secondary difmap
_audit_creation_method SHELXL-97
_cell_angle_alpha 90.00
_cell_angle_beta 98.784(13)
_cell_angle_gamma 90.00
_cell_formula_units_Z 2
_cell_length_a 12.354(4)
_cell_length_b 13.241(5)
_cell_length_c 14.769(4)
_cell_measurement_reflns_used 19189
_cell_measurement_temperature 293(2)
_cell_measurement_theta_max 27.5
_cell_measurement_theta_min 3.0
_cell_volume 2387.6(14)
_computing_cell_refinement RAPID-AUTO
_computing_data_collection 'RAPID-AUTO (Rigaku, 1998)'
_computing_data_reduction 'CrystalStructure (Rigaku/MSC, 2002)'
_computing_molecular_graphics 'X-SEED (Barbour, 2001)'
_computing_publication_material 'publCIF (Westrip, 2006)'
_computing_structure_refinement 'SHELXL97 (Sheldrick, 1997)'
_computing_structure_solution 'SHELXS97 (Sheldrick, 1997)'
_diffrn_ambient_temperature 295(2)
_diffrn_measured_fraction_theta_full 1.00
_diffrn_measured_fraction_theta_max 1.00
_diffrn_measurement_device_type 'Rigaku RAXIS-RAPID IP'
_diffrn_measurement_method \w
_diffrn_radiation_monochromator graphite
_diffrn_radiation_source 'fine-focus sealed tube'
_diffrn_radiation_type MoK\a
_diffrn_radiation_wavelength 0.71073
_diffrn_reflns_av_R_equivalents 0.0247
_diffrn_reflns_av_sigmaI/netI 0.0199
_diffrn_reflns_limit_h_max 16
_diffrn_reflns_limit_h_min -16
_diffrn_reflns_limit_k_max 17
_diffrn_reflns_limit_k_min -17
_diffrn_reflns_limit_l_max 19
_diffrn_reflns_limit_l_min -19
_diffrn_reflns_number 22942
_diffrn_reflns_theta_full 27.5
_diffrn_reflns_theta_max 27.48
_diffrn_reflns_theta_min 3.03
_diffrn_standards_decay_% 0
_diffrn_standards_interval_count 0
_diffrn_standards_interval_time 0
_diffrn_standards_number 0
_exptl_absorpt_coefficient_mu 0.964
_exptl_absorpt_correction_T_max 0.846
_exptl_absorpt_correction_T_min 0.558
_exptl_absorpt_correction_type multi-scan
_exptl_absorpt_process_details '(ABSCOR; Higashi, 1995)'
_exptl_crystal_colour Colorless
_exptl_crystal_density_diffrn 1.571
_exptl_crystal_density_method 'not measured'
_exptl_crystal_description Prism
_exptl_crystal_F_000 1136
_exptl_crystal_size_max 0.36
_exptl_crystal_size_mid 0.28
_exptl_crystal_size_min 0.18
_refine_diff_density_max 0.80
_refine_diff_density_min -0.45
_refine_ls_extinction_method none
_refine_ls_goodness_of_fit_ref 1.04
_refine_ls_hydrogen_treatment constr
_refine_ls_matrix_type full
_refine_ls_number_parameters 322
_refine_ls_number_reflns 5455
_refine_ls_number_restraints 92
_refine_ls_restrained_S_all 1.06
_refine_ls_R_factor_all 0.041
_refine_ls_R_factor_gt 0.033
_refine_ls_shift/su_max 0.001
_refine_ls_shift/su_mean 0.000
_refine_ls_structure_factor_coef Fsqd
_refine_ls_weighting_details 'calc w=1/[\s^2^(Fo^2^)+(0.0720P)^2^] where P=(Fo^2^+2Fc^2^)/3'
_refine_ls_weighting_scheme calc
_refine_ls_wR_factor_gt 0.098
_refine_ls_wR_factor_ref 0.102
_reflns_number_gt 4434
_reflns_number_total 5455
_reflns_threshold_expression I>2\s(I)
_cod_data_source_file lh2237.cif
_cod_data_source_block I
_cod_depositor_comments
;
The following automatic conversions were performed:
'_symmetry_cell_setting' value 'Monoclinic' changed to 'monoclinic'
according to '/home/saulius/struct/CIF-dictionaries/cif_core.dic'
dictionary named 'cif_core.dic' version 2.4.1 from 2010-06-29.

Automatic conversion script
Id: cif_fix_enum 1527 2010-12-29 10:47:43Z saulius 

The following automatic conversions were performed:

'_symmetry_cell_setting' value 'Monoclinic' changed to 'monoclinic'
according to /home/saulius/struct/CIF-dictionaries/cif_core.dic
dictionary named 'cif_core.dic' version 2.4.1 from 2010-06-29.

Automatic conversion script
Id: cif_fix_values 1715 2011-07-08 13:25:40Z adriana 
;
_cod_original_cell_volume 2387.7(14)
_cod_original_sg_symbol_H-M 'P 21/c'
_cod_database_code 2211509
_cod_database_fobs_code 2211509

loop_
_symmetry_equiv_pos_as_xyz
'x, y, z'
'-x, y+1/2, -z+1/2'
'-x, -y, -z'
'x, -y-1/2, z-1/2'

loop_
_atom_site_type_symbol
_atom_site_label
_atom_site_fract_x
_atom_site_fract_y
_atom_site_fract_z
_atom_site_U_iso_or_equiv
_atom_site_adp_type
_atom_site_calc_flag
_atom_site_refinement_flags
_atom_site_occupancy
_atom_site_disorder_assembly
_atom_site_disorder_group
Cd Cd1 0.603802(14) 0.389610(14) 0.506592(12) 0.04434(9) Uani d . 1 . .
O O1 0.7955(2) 0.38202(17) 0.55403(18) 0.0649(6) Uani d . 1 . .
O O2 0.72830(18) 0.23327(19) 0.51243(18) 0.0753(6) Uani d . 1 . .
O O3 1.314(10) 0.163(14) 0.686(18) 0.1173(18) Uani d PD 0.50 A 1
O O3' 1.314(10) 0.164(14) 0.687(18) 0.1173(18) Uani d PD 0.50 A 2
O O5 0.45672(16) 0.27320(16) 0.44922(16) 0.0632(5) Uani d . 1 . .
O O6 -0.087(2) 0.1305(9) 0.3102(14) 0.084(4) Uani d PD 0.50 B 1
O O6' -0.099(2) 0.1325(9) 0.3386(14) 0.084(4) Uani d PD 0.50 B 2
N N1 0.58061(19) 0.36381(19) 0.65234(16) 0.0504(5) Uani d . 1 . .
N N2 0.5172(3) 0.3245(2) 0.77685(19) 0.0778(9) Uani d . 1 . .
H H2n 0.4724 0.3079 0.8135 0.093 Uiso calc R 1 . .
N N3 0.6397(2) 0.4304(2) 0.36687(15) 0.0573(6) Uani d D 1 . .
C C1 0.8056(2) 0.2896(3) 0.5444(2) 0.0563(7) Uani d . 1 . .
C C2 0.9179(2) 0.2434(2) 0.5739(2) 0.0537(6) Uani d . 1 . .
C C3 1.0063(3) 0.3051(3) 0.6025(2) 0.0643(8) Uani d . 1 . .
H H3 0.9962 0.3747 0.6032 0.077 Uiso calc R 1 . .
C C4 1.1086(3) 0.2662(3) 0.6297(2) 0.0687(8) Uani d . 1 . .
H H4 1.1675 0.3091 0.6481 0.082 Uiso calc R 1 . .
C C5 1.1241(3) 0.1630(3) 0.6299(2) 0.0659(8) Uani d . 1 A .
C C6 1.0373(3) 0.1006(3) 0.6009(3) 0.0757(10) Uani d . 1 . .
H H6 1.0476 0.0311 0.6000 0.091 Uiso calc R 1 . .
C C7 0.9338(3) 0.1410(3) 0.5729(3) 0.0692(9) Uani d . 1 . .
H H7 0.8750 0.0983 0.5534 0.083 Uiso calc R 1 . .
C C8 1.2337(3) 0.1187(4) 0.6600(4) 0.0905(13) Uani d D 1 . .
H H8 1.2392 0.0487 0.6581 0.109 Uiso calc PR 0.50 A 1
H H8' 1.2393 0.0487 0.6579 0.109 Uiso d PR 0.50 A 2
C C9 0.3829(2) 0.3401(2) 0.44423(16) 0.0442(5) Uani d . 1 . .
C C10 0.2664(2) 0.3077(2) 0.41586(17) 0.0453(5) Uani d . 1 . .
C C11 0.1838(3) 0.3795(2) 0.3963(2) 0.0597(8) Uani d . 1 . .
H H11 0.2007 0.4479 0.4015 0.072 Uiso calc R 1 . .
C C12 0.0770(3) 0.3492(3) 0.3694(3) 0.0687(8) Uani d . 1 . .
H H12 0.0221 0.3974 0.3560 0.082 Uiso calc R 1 . .
C C13 0.0508(2) 0.2480(3) 0.3621(2) 0.0583(7) Uani d . 1 B .
C C14 0.1324(2) 0.1767(3) 0.3820(2) 0.0631(8) Uani d . 1 . .
H H14 0.1152 0.1083 0.3774 0.076 Uiso calc R 1 . .
C C15 0.2398(2) 0.2065(2) 0.4087(2) 0.0587(7) Uani d . 1 . .
H H15 0.2944 0.1580 0.4218 0.070 Uiso calc R 1 . .
C C16 -0.0645(3) 0.2156(3) 0.3322(3) 0.0797(10) Uani d D 1 . .
H H16 -0.1205 0.2628 0.3305 0.096 Uiso calc PR 0.50 B 1
H H16' -0.1131 0.2647 0.3056 0.096 Uiso d PR 0.50 B 2
C C17 0.6618(3) 0.3661(3) 0.7232(2) 0.0656(8) Uani d . 1 . .
H H17 0.7340 0.3829 0.7190 0.079 Uiso calc R 1 . .
C C18 0.6256(3) 0.3410(3) 0.8006(2) 0.0701(9) Uani d . 1 . .
H H18 0.6664 0.3360 0.8588 0.084 Uiso calc R 1 . .
C C19 0.4919(3) 0.3382(3) 0.6871(2) 0.0630(8) Uani d . 1 . .
H H19 0.4222 0.3309 0.6537 0.076 Uiso calc R 1 . .
N N4 0.6121(6) 0.4335(11) 0.2174(3) 0.0854(18) Uani d PD 0.50 C 1
H H4n 0.5797 0.4307 0.1617 0.103 Uiso calc PR 0.50 C 1
C C20 0.7373(4) 0.4441(6) 0.3371(4) 0.0584(14) Uani d PD 0.50 C 1
H H20 0.8050 0.4513 0.3738 0.070 Uiso calc PR 0.50 C 1
C C21 0.7181(6) 0.4455(8) 0.2431(4) 0.075(2) Uani d PD 0.50 C 1
H H21 0.7705 0.4535 0.2046 0.090 Uiso calc PR 0.50 C 1
C C22 0.5619(4) 0.4262(9) 0.2928(4) 0.0639(18) Uani d PD 0.50 C 1
H H22 0.4871 0.4195 0.2931 0.077 Uiso calc PR 0.50 C 1
N N4' 0.7427(5) 0.4795(6) 0.2662(4) 0.0854(18) Uani d PD 0.50 C 2
H H4n' 0.7977 0.5008 0.2423 0.103 Uiso calc PR 0.50 C 2
C C20' 0.5852(5) 0.4143(8) 0.2825(4) 0.0584(14) Uani d PD 0.50 C 2
H H20' 0.5157 0.3859 0.2692 0.070 Uiso calc PR 0.50 C 2
C C21' 0.6462(7) 0.4456(10) 0.2200(3) 0.075(2) Uani d PD 0.50 C 2
H H21' 0.6261 0.4443 0.1567 0.090 Uiso calc PR 0.50 C 2
C C22' 0.7369(4) 0.4737(3) 0.3563(2) 0.0639(18) Uani d PD 0.50 C 2
H H22' 0.7903 0.4956 0.4034 0.077 Uiso calc PR 0.50 C 2
O O1w 0.4720(4) 0.4043(3) 0.0565(2) 0.0910(17) Uani d PR 0.33 C 3
O O1w' 0.5529(4) 0.4058(3) 0.0318(2) 0.0910(17) Uani d PR 0.33 C 4
O O1w" 0.6890(4) 0.4736(3) 0.0291(2) 0.0910(17) Uani d PR 0.33 C 5
O O4 0.40545(16) 0.42966(17) 0.46301(15) 0.0557(5) Uani d . 1 . .

loop_
_atom_site_aniso_label
_atom_site_aniso_U_11
_atom_site_aniso_U_22
_atom_site_aniso_U_33
_atom_site_aniso_U_12
_atom_site_aniso_U_13
_atom_site_aniso_U_23
Cd1 0.04192(13) 0.04652(14) 0.04371(13) -0.00220(7) 0.00374(8) 0.00091(7)
O1 0.0569(13) 0.0602(15) 0.0767(15) 0.0166(10) 0.0076(11) 0.0032(10)
O2 0.0523(12) 0.0662(15) 0.1042(18) 0.0035(11) 0.0020(12) 0.0062(13)
O3 0.0554(17) 0.125(3) 0.166(5) 0.0058(19) -0.002(2) 0.033(3)
O3' 0.0554(17) 0.125(3) 0.166(5) 0.0058(19) -0.002(2) 0.033(3)
O5 0.0415(10) 0.0514(12) 0.0933(15) -0.0029(9) -0.0012(10) -0.0057(11)
O6 0.056(6) 0.089(2) 0.101(11) -0.026(2) -0.012(7) 0.016(3)
O6' 0.056(6) 0.089(2) 0.101(11) -0.026(2) -0.012(7) 0.016(3)
N1 0.0484(12) 0.0521(13) 0.0492(12) 0.0004(10) 0.0028(10) 0.0054(10)
N2 0.106(2) 0.0673(19) 0.0664(16) 0.0026(17) 0.0344(17) 0.0171(14)
N3 0.0663(15) 0.0539(14) 0.0519(12) -0.0020(12) 0.0101(12) 0.0032(11)
C1 0.0505(15) 0.0604(18) 0.0596(16) 0.0094(14) 0.0133(13) 0.0086(14)
C2 0.0524(15) 0.0523(16) 0.0581(15) 0.0073(12) 0.0142(12) 0.0071(12)
C3 0.0579(17) 0.0549(18) 0.079(2) 0.0026(14) 0.0080(15) -0.0007(15)
C4 0.0571(17) 0.066(2) 0.081(2) -0.0008(15) 0.0059(16) 0.0022(16)
C5 0.0522(16) 0.071(2) 0.0748(19) 0.0110(15) 0.0115(15) 0.0122(16)
C6 0.060(2) 0.053(2) 0.113(3) 0.0100(15) 0.012(2) 0.0094(18)
C7 0.0504(16) 0.0554(18) 0.100(3) 0.0008(14) 0.0062(17) 0.0072(17)
C8 0.059(2) 0.090(3) 0.122(4) 0.015(2) 0.012(2) 0.027(2)
C9 0.0436(13) 0.0469(15) 0.0408(12) -0.0054(11) 0.0022(10) -0.0012(10)
C10 0.0427(12) 0.0457(14) 0.0464(12) -0.0052(11) 0.0029(10) -0.0035(10)
C11 0.0517(16) 0.0464(16) 0.079(2) -0.0005(12) 0.0037(15) -0.0058(13)
C12 0.0487(16) 0.060(2) 0.094(2) 0.0077(14) -0.0003(16) -0.0028(17)
C13 0.0438(14) 0.0653(19) 0.0627(16) -0.0058(13) -0.0017(12) 0.0020(14)
C14 0.0516(15) 0.0505(17) 0.084(2) -0.0098(13) -0.0016(15) 0.0002(15)
C15 0.0447(14) 0.0458(16) 0.0818(19) -0.0032(12) -0.0022(13) -0.0012(14)
C16 0.0485(17) 0.083(3) 0.101(3) -0.0068(18) -0.0082(17) 0.005(2)
C17 0.0570(18) 0.087(2) 0.0501(15) -0.0006(16) -0.0014(13) 0.0000(15)
C18 0.083(2) 0.081(2) 0.0440(14) 0.006(2) 0.0017(15) 0.0023(15)
C19 0.0595(17) 0.067(2) 0.0631(17) -0.0038(15) 0.0105(14) 0.0147(15)
N4 0.116(4) 0.082(4) 0.064(3) 0.010(4) 0.032(3) 0.011(3)
C20 0.076(3) 0.054(3) 0.049(3) 0.011(3) 0.020(2) -0.004(2)
C21 0.109(6) 0.077(4) 0.041(3) 0.001(7) 0.021(4) 0.000(3)
C22 0.085(4) 0.058(4) 0.054(3) 0.010(3) 0.026(3) -0.009(2)
N4' 0.116(4) 0.082(4) 0.064(3) 0.010(4) 0.032(3) 0.011(3)
C20' 0.076(3) 0.054(3) 0.049(3) 0.011(3) 0.020(2) -0.004(2)
C21' 0.109(6) 0.077(4) 0.041(3) 0.001(7) 0.021(4) 0.000(3)
C22' 0.085(4) 0.058(4) 0.054(3) 0.010(3) 0.026(3) -0.009(2)
O1w 0.131(5) 0.060(3) 0.072(3) 0.019(3) -0.017(3) -0.0161(19)
O1w' 0.131(5) 0.060(3) 0.072(3) 0.019(3) -0.017(3) -0.0161(19)
O1w" 0.131(5) 0.060(3) 0.072(3) 0.019(3) -0.017(3) -0.0161(19)
O4 0.0510(11) 0.0465(11) 0.0670(11) -0.0091(9) 0.0007(9) -0.0074(10)

loop_
_atom_type_symbol
_atom_type_description
_atom_type_scat_dispersion_real
_atom_type_scat_dispersion_imag
_atom_type_scat_source
C C 0.0033 0.0016 'International Tables Vol C Tables 4.2.6.8 and 6.1.1.4'
H H 0.0000 0.0000 'International Tables Vol C Tables 4.2.6.8 and 6.1.1.4'
N N 0.0061 0.0033 'International Tables Vol C Tables 4.2.6.8 and 6.1.1.4'
O O 0.0106 0.0060 'International Tables Vol C Tables 4.2.6.8 and 6.1.1.4'
Cd Cd -0.8075 1.2024 'International Tables Vol C Tables 4.2.6.8 and 6.1.1.4'

loop_
_geom_angle_atom_site_label_1
_geom_angle_atom_site_label_2
_geom_angle_atom_site_label_3
_geom_angle_site_symmetry_1
_geom_angle_site_symmetry_3
_geom_angle
_geom_angle_publ_flag
O1 Cd1 O2 . . 52.40(8) yes
O1 Cd1 O4 . . 169.98(7) yes
O1 Cd1 O4 . 3_666 93.44(7) yes
O1 Cd1 O5 . . 137.40(7) yes
O1 Cd1 N1 . . 88.75(9) yes
O1 Cd1 N3 . . 87.31(9) yes
O2 Cd1 O4 . . 137.62(7) yes
O2 Cd1 O4 . 3_666 145.83(7) yes
O2 Cd1 O5 . . 85.00(8) yes
O2 Cd1 N1 . . 90.49(9) yes
O2 Cd1 N3 . . 91.34(9) yes
O4 Cd1 O4 . 3_666 76.54(7) yes
O4 Cd1 O5 . . 52.62(7) yes
O4 Cd1 N1 . . 90.90(8) yes
O4 Cd1 N3 . . 92.05(8) yes
O4 Cd1 O5 3_666 . 129.16(7) yes
O4 Cd1 N1 3_666 . 87.50(8) yes
O4 Cd1 N3 3_666 . 87.40(9) yes
O5 Cd1 N1 . . 92.28(8) yes
O5 Cd1 N3 . . 94.24(9) yes
N1 Cd1 N3 . . 173.36(9) yes
C1 O1 Cd1 . . 97.0(2) ?
C1 O2 Cd1 . . 87.14(19) ?
C9 O5 Cd1 . . 94.00(16) ?
C19 N1 C17 . . 105.7(3) ?
C19 N1 Cd1 . . 130.3(2) ?
C17 N1 Cd1 . . 123.9(2) ?
C19 N2 C18 . . 108.1(3) ?
C19 N2 H2n . . 125.9 ?
C18 N2 H2n . . 125.9 ?
C22 N3 C20 . . 107.6(3) ?
C20' N3 C22' . . 106.7(3) ?
C20' N3 Cd1 . . 132.5(3) ?
C22 N3 Cd1 . . 121.5(3) ?
C20 N3 Cd1 . . 129.9(3) ?
C22' N3 Cd1 . . 120.62(19) ?
O1 C1 O2 . . 123.4(3) ?
O1 C1 C2 . . 117.9(3) ?
O2 C1 C2 . . 118.7(3) ?
C7 C2 C3 . . 118.8(3) ?
C7 C2 C1 . . 121.5(3) ?
C3 C2 C1 . . 119.7(3) ?
C4 C3 C2 . . 121.4(3) ?
C4 C3 H3 . . 119.3 ?
C2 C3 H3 . . 119.3 ?
C3 C4 C5 . . 119.7(3) ?
C3 C4 H4 . . 120.1 ?
C5 C4 H4 . . 120.1 ?
C6 C5 C4 . . 119.6(3) ?
C6 C5 C8 . . 119.5(4) ?
C4 C5 C8 . . 120.9(4) ?
C5 C6 C7 . . 120.2(3) ?
C5 C6 H6 . . 119.9 ?
C7 C6 H6 . . 119.9 ?
C2 C7 C6 . . 120.3(3) ?
C2 C7 H7 . . 119.9 ?
C6 C7 H7 . . 119.9 ?
O3' C8 C5 . . 126(10) ?
O3 C8 C5 . . 126(10) ?
O3 C8 H8 . . 116.9 ?
C5 C8 H8 . . 116.9 ?
O3' C8 H8' . . 117.0 ?
C5 C8 H8' . . 117.0 ?
O4 C9 O5 . . 121.4(2) ?
O4 C9 C10 . . 120.6(2) ?
O5 C9 C10 . . 117.9(2) ?
C15 C10 C11 . . 119.3(3) ?
C15 C10 C9 . . 120.4(3) ?
C11 C10 C9 . . 120.3(3) ?
C12 C11 C10 . . 120.0(3) ?
C12 C11 H11 . . 120.0 ?
C10 C11 H11 . . 120.0 ?
C13 C12 C11 . . 120.5(3) ?
C13 C12 H12 . . 119.7 ?
C11 C12 H12 . . 119.7 ?
C12 C13 C14 . . 119.6(3) ?
C12 C13 C16 . . 120.4(3) ?
C14 C13 C16 . . 120.1(3) ?
C13 C14 C15 . . 120.2(3) ?
C13 C14 H14 . . 119.9 ?
C15 C14 H14 . . 119.9 ?
C10 C15 C14 . . 120.4(3) ?
C10 C15 H15 . . 119.8 ?
C14 C15 H15 . . 119.8 ?
O6' C16 C13 . . 125.6(16) ?
O6 C16 C13 . . 121.5(16) ?
O6 C16 H16 . . 119.2 ?
C13 C16 H16 . . 119.2 ?
O6' C16 H16' . . 117.5 ?
C18 C17 N1 . . 110.8(3) ?
C18 C17 H17 . . 124.6 ?
N1 C17 H17 . . 124.6 ?
C17 C18 N2 . . 105.5(3) ?
C17 C18 H18 . . 127.2 ?
N2 C18 H18 . . 127.2 ?
N1 C19 N2 . . 109.8(3) ?
N1 C19 H19 . . 125.1 ?
N2 C19 H19 . . 125.1 ?
C21 N4 C22 . . 109.3(4) ?
C21 N4 H4n . . 125.3 ?
C22 N4 H4n . . 125.3 ?
N3 C20 C21 . . 107.8(4) ?
N3 C20 H20 . . 126.1 ?
C21 C20 H20 . . 126.1 ?
N4 C21 C20 . . 107.5(4) ?
N4 C21 H21 . . 126.3 ?
C20 C21 H21 . . 126.3 ?
N3 C22 N4 . . 107.8(4) ?
N3 C22 H22 . . 126.1 ?
N4 C22 H22 . . 126.1 ?
C22' N4' C21' . . 107.7(4) ?
C22' N4' H4n' . . 126.2 ?
C21' N4' H4n' . . 126.2 ?
N3 C20' C21' . . 109.6(4) ?
N3 C20' H20' . . 125.2 ?
C21' C20' H20' . . 125.2 ?
C20' C21' N4' . . 107.4(4) ?
C20' C21' H21' . . 126.3 ?
N4' C21' H21' . . 126.3 ?
N4' C22' N3 . . 108.6(3) ?
N4' C22' H22' . . 125.7 ?
N3 C22' H22' . . 125.7 ?
C9 O4 Cd1 . 3_666 164.53(18) ?
C9 O4 Cd1 . . 91.86(16) ?
Cd1 O4 Cd1 3_666 . 103.46(7) ?

loop_
_geom_bond_atom_site_label_1
_geom_bond_atom_site_label_2
_geom_bond_site_symmetry_2
_geom_bond_distance
_geom_bond_publ_flag
Cd1 O1 . 2.367(3) yes
Cd1 O2 . 2.573(2) yes
Cd1 O4 . 2.494(2) yes
Cd1 O4 3_666 2.441(2) yes
Cd1 O5 . 2.434(2) yes
Cd1 N1 . 2.241(2) yes
Cd1 N3 . 2.242(2) yes
O1 C1 . 1.240(4) ?
O2 C1 . 1.246(4) ?
O3 C8 . 1.169(8) ?
O3' C8 . 1.169(8) ?
O5 C9 . 1.265(3) ?
O6 C16 . 1.194(8) ?
O6' C16 . 1.191(8) ?
N1 C19 . 1.324(4) ?
N1 C17 . 1.335(4) ?
N2 C19 . 1.327(4) ?
N2 C18 . 1.349(5) ?
N2 H2n . 0.8600 ?
N3 C20' . 1.340(5) ?
N3 C22 . 1.342(5) ?
N3 C20 . 1.357(5) ?
N3 C22' . 1.361(5) ?
C1 C2 . 1.518(4) ?
C2 C7 . 1.371(5) ?
C2 C3 . 1.378(4) ?
C3 C4 . 1.367(5) ?
C3 H3 . 0.9300 ?
C4 C5 . 1.379(5) ?
C4 H4 . 0.9300 ?
C5 C6 . 1.369(5) ?
C5 C8 . 1.481(5) ?
C6 C7 . 1.389(5) ?
C6 H6 . 0.9300 ?
C7 H7 . 0.9300 ?
C8 H8 . 0.9300 ?
C8 H8' . 0.9300 ?
C9 O4 . 1.240(4) ?
C9 C10 . 1.500(4) ?
C10 C15 . 1.380(4) ?
C10 C11 . 1.392(4) ?
C11 C12 . 1.379(4) ?
C11 H11 . 0.9300 ?
C12 C13 . 1.378(5) ?
C12 H12 . 0.9300 ?
C13 C14 . 1.381(5) ?
C13 C16 . 1.488(4) ?
C14 C15 . 1.382(4) ?
C14 H14 . 0.9300 ?
C15 H15 . 0.9300 ?
C16 H16 . 0.9300 ?
C16 H16' . 0.9299 ?
C17 C18 . 1.332(5) ?
C17 H17 . 0.9300 ?
C18 H18 . 0.9300 ?
C19 H19 . 0.9300 ?
N4 C21 . 1.317(6) ?
N4 C22 . 1.357(6) ?
N4 H4n . 0.8600 ?
C20 C21 . 1.372(6) ?
C20 H20 . 0.9300 ?
C21 H21 . 0.9300 ?
C22 H22 . 0.9300 ?
N4' C22' . 1.345(5) ?
N4' C21' . 1.356(6) ?
N4' H4n' . 0.8600 ?
C20' C21' . 1.344(6) ?
C20' H20' . 0.9300 ?
C21' H21' . 0.9300 ?
C22' H22' . 0.9300 ?
O4 Cd1 3_666 2.441(2) ?

loop_
_geom_hbond_atom_site_label_D
_geom_hbond_atom_site_label_H
_geom_hbond_atom_site_label_A
_geom_hbond_site_symmetry_A
_geom_hbond_distance_DH
_geom_hbond_distance_HA
_geom_hbond_distance_DA
_geom_hbond_angle_DHA
_geom_hbond_publ_flag
N2 H2n O5 4_566 0.86 2.31 3.049(4) 144 yes
N4 H4n O1w . 0.86 1.92 2.746(7) 162 yes
N4 H4n O1w' . 0.86 1.92 2.753(6) 161 yes

loop_
_geom_torsion_atom_site_label_1
_geom_torsion_atom_site_label_2
_geom_torsion_atom_site_label_3
_geom_torsion_atom_site_label_4
_geom_torsion_site_symmetry_1
_geom_torsion_site_symmetry_4
_geom_torsion
N1 Cd1 O1 C1 . . 89.5(2)
N3 Cd1 O1 C1 . . -95.8(2)
O5 Cd1 O1 C1 . . -2.5(3)
O4 Cd1 O1 C1 3_666 . 176.93(19)
O4 Cd1 O1 C1 . . 177.6(3)
O2 Cd1 O1 C1 . . -2.07(17)
N1 Cd1 O2 C1 . . -85.99(19)
N3 Cd1 O2 C1 . . 87.62(19)
O1 Cd1 O2 C1 . . 2.05(17)
O5 Cd1 O2 C1 . . -178.23(19)
O4 Cd1 O2 C1 3_666 . 0.3(3)
O4 Cd1 O2 C1 . . -177.86(16)
N1 Cd1 O5 C9 . . 87.88(17)
N3 Cd1 O5 C9 . . -90.85(17)
O1 Cd1 O5 C9 . . 178.51(15)
O4 Cd1 O5 C9 3_666 . -0.7(2)
O4 Cd1 O5 C9 . . -1.51(14)
O2 Cd1 O5 C9 . . 178.18(17)
O1 Cd1 N1 C19 . . -165.7(3)
O5 Cd1 N1 C19 . . -28.3(3)
O4 Cd1 N1 C19 3_666 . 100.8(3)
O4 Cd1 N1 C19 . . 24.3(3)
O2 Cd1 N1 C19 . . -113.3(3)
O1 Cd1 N1 C17 . . 9.8(3)
O5 Cd1 N1 C17 . . 147.2(3)
O4 Cd1 N1 C17 3_666 . -83.7(3)
O4 Cd1 N1 C17 . . -160.2(3)
O2 Cd1 N1 C17 . . 62.2(3)
O1 Cd1 N3 C20' . . 150.1(6)
O5 Cd1 N3 C20' . . 12.8(6)
O4 Cd1 N3 C20' 3_666 . -116.3(6)
O4 Cd1 N3 C20' . . -39.9(6)
O2 Cd1 N3 C20' . . 97.9(6)
O1 Cd1 N3 C22 . . 165.2(6)
O5 Cd1 N3 C22 . . 27.8(6)
O4 Cd1 N3 C22 3_666 . -101.3(6)
O4 Cd1 N3 C22 . . -24.8(6)
O2 Cd1 N3 C22 . . 112.9(6)
O1 Cd1 N3 C20 . . -1.6(5)
O5 Cd1 N3 C20 . . -139.0(5)
O4 Cd1 N3 C20 3_666 . 91.9(5)
O4 Cd1 N3 C20 . . 168.4(5)
O2 Cd1 N3 C20 . . -53.9(5)
O1 Cd1 N3 C22' . . -24.1(3)
O5 Cd1 N3 C22' . . -161.5(3)
O4 Cd1 N3 C22' 3_666 . 69.4(3)
O4 Cd1 N3 C22' . . 145.9(3)
O2 Cd1 N3 C22' . . -76.4(3)
Cd1 O1 C1 O2 . . 4.1(3)
Cd1 O1 C1 C2 . . -175.6(2)
Cd1 O2 C1 O1 . . -3.7(3)
Cd1 O2 C1 C2 . . 175.9(2)
O1 C1 C2 C7 . . 174.4(3)
O2 C1 C2 C7 . . -5.3(5)
O1 C1 C2 C3 . . -5.6(4)
O2 C1 C2 C3 . . 174.7(3)
C7 C2 C3 C4 . . -0.2(5)
C1 C2 C3 C4 . . 179.8(3)
C2 C3 C4 C5 . . -0.7(5)
C3 C4 C5 C6 . . 1.3(5)
C3 C4 C5 C8 . . -179.3(4)
C4 C5 C6 C7 . . -1.0(6)
C8 C5 C6 C7 . . 179.6(4)
C3 C2 C7 C6 . . 0.5(5)
C1 C2 C7 C6 . . -179.5(3)
C5 C6 C7 C2 . . 0.1(6)
C6 C5 C8 O3' . . -179(17)
C4 C5 C8 O3' . . 1(17)
C6 C5 C8 O3 . . 180(17)
C4 C5 C8 O3 . . 1(17)
Cd1 O5 C9 O4 . . 2.8(3)
Cd1 O5 C9 C10 . . -176.45(19)
O4 C9 C10 C15 . . -170.0(3)
O5 C9 C10 C15 . . 9.3(4)
O4 C9 C10 C11 . . 10.1(4)
O5 C9 C10 C11 . . -170.6(3)
C15 C10 C11 C12 . . -0.6(5)
C9 C10 C11 C12 . . 179.3(3)
C10 C11 C12 C13 . . 0.4(6)
C11 C12 C13 C14 . . 0.0(5)
C11 C12 C13 C16 . . -179.5(3)
C12 C13 C14 C15 . . -0.3(5)
C16 C13 C14 C15 . . 179.2(3)
C11 C10 C15 C14 . . 0.3(5)
C9 C10 C15 C14 . . -179.6(3)
C13 C14 C15 C10 . . 0.2(5)
C12 C13 C16 O6' . . -166.2(11)
C14 C13 C16 O6' . . 14.3(12)
C12 C13 C16 O6 . . 166.9(11)
C14 C13 C16 O6 . . -12.5(12)
C19 N1 C17 C18 . . 0.9(4)
Cd1 N1 C17 C18 . . -175.5(2)
N1 C17 C18 N2 . . -1.2(4)
C19 N2 C18 C17 . . 0.9(4)
C17 N1 C19 N2 . . -0.3(4)
Cd1 N1 C19 N2 . . 175.8(2)
C18 N2 C19 N1 . . -0.4(4)
C20' N3 C20 C21 . . 7.0(9)
C22 N3 C20 C21 . . -1.6(8)
C22' N3 C20 C21 . . -123.2(13)
Cd1 N3 C20 C21 . . 166.6(5)
C22 N4 C21 C20 . . 1.1(14)
N3 C20 C21 N4 . . 0.3(11)
C20' N3 C22 N4 . . -30(2)
C20 N3 C22 N4 . . 2.3(10)
C22' N3 C22 N4 . . 21.9(11)
Cd1 N3 C22 N4 . . -167.1(7)
C21 N4 C22 N3 . . -2.1(14)
C22 N3 C20' C21' . . 133(3)
C20 N3 C20' C21' . . -15.6(11)
C22' N3 C20' C21' . . 0.5(10)
Cd1 N3 C20' C21' . . -174.3(7)
N3 C20' C21' N4' . . 1.8(13)
C22' N4' C21' C20' . . -3.4(12)
C21' N4' C22' N3 . . 3.8(8)
C20' N3 C22' N4' . . -2.7(6)
C22 N3 C22' N4' . . -16.0(8)
C20 N3 C22' N4' . . 50.0(10)
Cd1 N3 C22' N4' . . 172.9(4)
O5 C9 O4 Cd1 . 3_666 -174.9(5)
C10 C9 O4 Cd1 . 3_666 4.3(8)
O5 C9 O4 Cd1 . . -2.7(3)
C10 C9 O4 Cd1 . . 176.5(2)
N1 Cd1 O4 C9 . . -90.65(16)
N3 Cd1 O4 C9 . . 95.31(16)
O1 Cd1 O4 C9 . . -178.5(4)
O5 Cd1 O4 C9 . . 1.53(14)
O4 Cd1 O4 C9 3_666 . -177.86(19)
O2 Cd1 O4 C9 . . 1.1(2)
N1 Cd1 O4 Cd1 . 3_666 87.21(9)
N3 Cd1 O4 Cd1 . 3_666 -86.84(10)
O1 Cd1 O4 Cd1 . 3_666 -0.7(5)
O5 Cd1 O4 Cd1 . 3_666 179.39(12)
O4 Cd1 O4 Cd1 3_666 3_666 0.0
O2 Cd1 O4 Cd1 . 3_666 178.92(9)
